data_1550342
loop_
_publ_author_name
'Wang, Sujuan'
'Wei, Zhang-Wen'
'Zhang, Jianyong'
'Jiang, Long'
'Liu, Dingxin'
'Jiang, Ji-Jun'
'Si, Rui'
'Su, Cheng-Yong'

_publ_section_title
;
 Framework disorder and its effect on selective hysteretic sorption of a
 T-shaped azole-based metal--organic framework
;
_journal_coeditor_code LQ5014
_journal_issue 1
_journal_name_full IUCrJ
_journal_page_first
;
;
_journal_paper_doi 10.1107/S2052252518015749
_journal_volume 6
_journal_year 2019
_chemical_formula_sum 'C15.5 H17 Cu N3.5 O5.75'
_chemical_formula_weight 407.87
_chemical_name_common Timi-Cu
_chemical_name_systematic
; 
 ? 
;
_space_group_IT_number 14
_symmetry_cell_setting monoclinic
_symmetry_space_group_name_Hall '-P 2ybc'
_symmetry_space_group_name_H-M 'P 1 21/c 1'
_atom_sites_solution_hydrogens geom
_atom_sites_solution_primary direct
_atom_sites_solution_secondary difmap
_audit_creation_method SHELXL-97
_cell_angle_alpha 90.00
_cell_angle_beta 109.361(7)
_cell_angle_gamma 90.00
_cell_formula_units_Z 4
_cell_length_a 10.8431(6)
_cell_length_b 11.8835(6)
_cell_length_c 14.4823(9)
_cell_measurement_reflns_used 1347
_cell_measurement_temperature 150(2)
_cell_measurement_theta_max 61.0540
_cell_measurement_theta_min 3.7288
_cell_volume 1760.57(19)
_computing_cell_refinement
;
CrysAlisPro, Agilent Technologies,
Version 1.171.36.20 (release 27-06-2012 CrysAlis171 .NET)
(compiled Jul 11 2012,15:38:31)
;
_computing_data_collection
;
CrysAlisPro, Agilent Technologies,
Version 1.171.36.20 (release 27-06-2012 CrysAlis171 .NET)
(compiled Jul 11 2012,15:38:31)
;
_computing_data_reduction
;
CrysAlisPro, Agilent Technologies,
Version 1.171.36.20 (release 27-06-2012 CrysAlis171 .NET)
(compiled Jul 11 2012,15:38:31)
;
_computing_molecular_graphics 'Bruker SHELXTL'
_computing_publication_material 'Bruker SHELXTL'
_computing_structure_refinement 'SHELXL-97 (Sheldrick, 1997)'
_computing_structure_solution 'SHELXS-97 (Sheldrick, 1990)'
_diffrn_ambient_temperature 150.00(14)
_diffrn_detector_area_resol_mean 16.0855
_diffrn_measured_fraction_theta_full 0.977
_diffrn_measured_fraction_theta_max 0.977
_diffrn_measurement_device_type 'Xcalibur, Sapphire3, Gemini ultra'
_diffrn_measurement_method '\w scans'
_diffrn_radiation_monochromator mirror
_diffrn_radiation_source 'Enhance Ultra (Cu) X-ray Source'
_diffrn_radiation_type 'Cu K\a'
_diffrn_radiation_wavelength 1.5418
_diffrn_reflns_av_R_equivalents 0.0325
_diffrn_reflns_av_sigmaI/netI 0.0577
_diffrn_reflns_limit_h_max 12
_diffrn_reflns_limit_h_min -11
_diffrn_reflns_limit_k_max 12
_diffrn_reflns_limit_k_min -13
_diffrn_reflns_limit_l_max 12
_diffrn_reflns_limit_l_min -16
_diffrn_reflns_number 4661
_diffrn_reflns_theta_full 59.98
_diffrn_reflns_theta_max 59.98
_diffrn_reflns_theta_min 4.93
_diffrn_standards_decay_% 0
_exptl_absorpt_coefficient_mu 2.097
_exptl_absorpt_correction_T_max 0.6014
_exptl_absorpt_correction_T_min 0.5273
_exptl_absorpt_correction_type multi-scan
_exptl_absorpt_process_details
;
CrysAlisPro, Agilent Technologies,
Version 1.171.36.20 (release 27-06-2012 CrysAlis171 .NET)
(compiled Jul 11 2012,15:38:31)
Empirical absorption correction using spherical harmonics,
 implemented in SCALE3 ABSPACK scaling algorithm.
;
_exptl_crystal_colour green
_exptl_crystal_density_diffrn 1.539
_exptl_crystal_density_method 'not measured'
_exptl_crystal_description block
_exptl_crystal_F_000 838
_exptl_crystal_size_max 0.35
_exptl_crystal_size_mid 0.30
_exptl_crystal_size_min 0.27
_refine_diff_density_max 0.917
_refine_diff_density_min -0.975
_refine_diff_density_rms 0.109
_refine_ls_extinction_method none
_refine_ls_goodness_of_fit_ref 1.073
_refine_ls_hydrogen_treatment constr
_refine_ls_matrix_type full
_refine_ls_number_parameters 258
_refine_ls_number_reflns 2553
_refine_ls_number_restraints 1074
_refine_ls_restrained_S_all 0.990
_refine_ls_R_factor_all 0.0984
_refine_ls_R_factor_gt 0.0840
_refine_ls_shift/su_max 0.000
_refine_ls_shift/su_mean 0.000
_refine_ls_structure_factor_coef Fsqd
_refine_ls_weighting_details 'calc w=1/[\s^2^(Fo^2^)+(0.1200P)^2^+9.7466P] where P=(Fo^2^+2Fc^2^)/3'
_refine_ls_weighting_scheme calc
_refine_ls_wR_factor_gt 0.2296
_refine_ls_wR_factor_ref 0.2447
_reflns_number_gt 1995
_reflns_number_total 2553
_reflns_threshold_expression >2sigma(I)
_cod_data_source_file lq5014.cif
_cod_data_source_block I
_cod_depositor_comments
;
The following automatic conversions were performed:

'_symmetry_cell_setting' value 'Monoclinic' changed to 'monoclinic'
according to
/home/data/users/saulius/crontab/automatic-downloads/rss-feeds/IUCr/lib/dictionaries/cif_core.dic
dictionary named 'cif_core.dic' version 2.4.2 from 2011-04-26.

Automatic conversion script
Id: cif_fix_values 4973 2017-02-22 13:04:09Z antanas 
;
_cod_original_cell_volume 1760.57(17)
_cod_original_sg_symbol_H-M P2(1)/c
_cod_original_formula_sum 'C15.50 H17 Cu N3.50 O5.75'
_cod_database_code 1550342

loop_
_symmetry_equiv_pos_as_xyz
'x, y, z'
'-x, y+1/2, -z+1/2'
'-x, -y, -z'
'x, -y-1/2, z-1/2'

loop_
_atom_site_label
_atom_site_type_symbol
_atom_site_fract_x
_atom_site_fract_y
_atom_site_fract_z
_atom_site_U_iso_or_equiv
_atom_site_adp_type
_atom_site_occupancy
_atom_site_symmetry_multiplicity
_atom_site_calc_flag
_atom_site_refinement_flags
_atom_site_disorder_assembly
_atom_site_disorder_group
O1W O 0.5000 0.0000 0.5000 0.32(3) Uani 0.50 2 d SPU A 2
Cu1' Cu 0.5982(2) 0.42374(18) 0.52505(16) 0.0183(8) Uani 0.306(2) 1 d PU . 2
C2' C 0.761(2) 0.1942(18) 0.5404(11) 0.0219(8) Uani 0.306(2) 1 d PDU . 2
H2B H 0.6865 0.1472 0.5161 0.026 Uiso 0.306(2) 1 calc PR . 2
N2' N 0.9618(14) 0.2529(19) 0.6016(11) 0.0226(8) Uani 0.306(2) 1 d PDU . 2
N1' N 0.7596(15) 0.3084(13) 0.5435(10) 0.0216(8) Uani 0.306(2) 1 d PDU . 2
C3' C 0.881(2) 0.160(2) 0.5758(11) 0.0224(8) Uani 0.306(2) 1 d PDU . 2
H3B H 0.9083 0.0836 0.5829 0.027 Uiso 0.306(2) 1 calc PR . 2
C1' C 0.8815(17) 0.3439(16) 0.5718(12) 0.0221(8) Uani 0.306(2) 1 d PDU . 2
H1B H 0.9088 0.4199 0.5716 0.026 Uiso 0.306(2) 1 calc PR . 2
C4' C 1.1008(7) 0.2489(11) 0.6463(8) 0.0287(15) Uani 0.306(2) 1 d PGDU . 2
C5' C 1.1706(10) 0.3185(10) 0.6043(7) 0.0286(15) Uani 0.306(2) 1 d PGU . 2
H5B H 1.1255 0.3655 0.5507 0.034 Uiso 0.306(2) 1 calc PR . 2
C6' C 1.3064(10) 0.3192(10) 0.6407(8) 0.0286(14) Uani 0.306(2) 1 d PGU . 2
C7' C 1.3724(7) 0.2504(11) 0.7192(8) 0.0287(14) Uani 0.306(2) 1 d PGDU . 2
H7B H 1.4653 0.2509 0.7440 0.034 Uiso 0.306(2) 1 calc PR . 2
C8' C 1.3026(10) 0.1808(10) 0.7612(7) 0.0285(14) Uani 0.306(2) 1 d PGU . 2
C9' C 1.1668(10) 0.1801(10) 0.7248(8) 0.0284(15) Uani 0.306(2) 1 d PGU . 2
H9B H 1.1190 0.1326 0.7535 0.034 Uiso 0.306(2) 1 calc PR . 2
C10' C 1.3784(18) 0.3865(16) 0.5899(13) 0.0288(14) Uani 0.306(2) 1 d PU . 2
C11' C 1.3740(17) 0.1120(15) 0.8492(13) 0.0284(14) Uani 0.306(2) 1 d PU . 2
O1' O 1.3260(12) 0.4762(10) 0.5509(9) 0.0289(16) Uani 0.306(2) 1 d PU . 2
O2' O 1.4917(12) 0.3496(11) 0.5953(9) 0.0288(15) Uani 0.306(2) 1 d PU . 2
O3' O 1.4864(11) 0.1487(10) 0.9016(8) 0.0282(16) Uani 0.306(2) 1 d PU . 2
O4' O 1.3220(12) 0.0220(10) 0.8621(9) 0.0289(16) Uani 0.306(2) 1 d PU . 2
Cu1 Cu 0.59805(9) 0.07599(8) 0.52443(7) 0.0178(4) Uani 0.694(2) 1 d PU . 1
N1 N 0.7586(7) 0.1905(6) 0.5698(4) 0.0214(8) Uani 0.694(2) 1 d PDU . 1
N2 N 0.9621(7) 0.2485(8) 0.6221(5) 0.0228(7) Uani 0.694(2) 1 d PDU . 1
C1 C 0.8826(11) 0.1594(10) 0.5990(5) 0.0229(8) Uani 0.694(2) 1 d PDU . 1
H1A H 0.9115 0.0835 0.6029 0.027 Uiso 0.694(2) 1 calc PR . 1
C2 C 0.7581(8) 0.3050(7) 0.5804(5) 0.0227(8) Uani 0.694(2) 1 d PDU . 1
H2A H 0.6827 0.3512 0.5674 0.027 Uiso 0.694(2) 1 calc PR . 1
C3 C 0.8831(8) 0.3407(7) 0.6125(5) 0.0233(8) Uani 0.694(2) 1 d PDU . 1
H3A H 0.9113 0.4165 0.6260 0.028 Uiso 0.694(2) 1 calc PR . 1
C4 C 1.1011(3) 0.2501(5) 0.6518(4) 0.0243(7) Uani 0.694(2) 1 d PGDU . 1
C5 C 1.1683(4) 0.1808(4) 0.6073(3) 0.0255(8) Uani 0.694(2) 1 d PGU . 1
H5A H 1.1213 0.1337 0.5544 0.031 Uiso 0.694(2) 1 calc PR . 1
C6 C 1.3041(4) 0.1806(4) 0.6404(3) 0.0261(8) Uani 0.694(2) 1 d PGU . 1
C7 C 1.3728(3) 0.2496(5) 0.7178(4) 0.0266(9) Uani 0.694(2) 1 d PGDU . 1
H7A H 1.4657 0.2495 0.7404 0.032 Uiso 0.694(2) 1 calc PR . 1
C8 C 1.3057(4) 0.3189(4) 0.7623(3) 0.0264(8) Uani 0.694(2) 1 d PGU . 1
C9 C 1.1698(4) 0.3191(4) 0.7292(3) 0.0260(9) Uani 0.694(2) 1 d PGU . 1
H9A H 1.1239 0.3664 0.7596 0.031 Uiso 0.694(2) 1 calc PR . 1
C10 C 1.3778(7) 0.1099(7) 0.5889(6) 0.0268(8) Uani 0.694(2) 1 d PU . 1
C11 C 1.3798(7) 0.3895(7) 0.8491(6) 0.0266(8) Uani 0.694(2) 1 d PU . 1
O1 O 1.3241(5) 0.0229(4) 0.5496(4) 0.0274(9) Uani 0.694(2) 1 d PU . 1
O2 O 1.4880(5) 0.1467(5) 0.5920(4) 0.0278(9) Uani 0.694(2) 1 d PU . 1
O3 O 1.4900(5) 0.3526(5) 0.9009(4) 0.0286(9) Uani 0.694(2) 1 d PU . 1
O4 O 1.3256(5) 0.4768(4) 0.8626(4) 0.0279(9) Uani 0.694(2) 1 d PU . 1
C17 C 0.608(6) 0.562(6) 0.565(5) 0.1833(17) Uani 0.25 1 d PDU B -1
H17A H 0.6030 0.5555 0.6307 0.275 Uiso 0.25 1 d PR B -1
H17B H 0.6106 0.6416 0.5479 0.275 Uiso 0.25 1 d PR B -1
H17C H 0.6883 0.5248 0.5628 0.275 Uiso 0.25 1 d PR B -1
O6 O 0.308(4) 0.412(4) 0.478(4) 0.184(2) Uani 0.25 1 d PDU B -1
N4 N 0.494(4) 0.507(5) 0.498(3) 0.1833(12) Uani 0.25 1 d PDU B -1
C15 C 0.407(5) 0.459(4) 0.530(3) 0.1834(13) Uani 0.25 1 d PDU B -1
H15 H 0.4204 0.4588 0.5984 0.220 Uiso 0.25 1 d PR B -1
C16 C 0.474(6) 0.510(7) 0.394(3) 0.1835(15) Uani 0.25 1 d PDU B -1
H16A H 0.3964 0.4666 0.3565 0.275 Uiso 0.25 1 d PR B -1
H16B H 0.5512 0.4782 0.3821 0.275 Uiso 0.25 1 d PR B -1
H16C H 0.4631 0.5885 0.3728 0.275 Uiso 0.25 1 d PR B -1
N3' N 0.1304(5) 0.7516(4) 0.1554(5) 0.0651(5) Uani 0.321(6) 1 d PDU C 2
C12' C 0.1181(9) 0.8625(4) 0.1577(14) 0.0652(6) Uani 0.321(6) 1 d PDU C 2
H12B H 0.1927 0.9113 0.1805 0.078 Uiso 0.321(6) 1 d PR C 2
C14' C 0.2583(7) 0.6964(9) 0.1927(17) 0.0653(7) Uani 0.321(6) 1 d PDU C 2
H14D H 0.3111 0.7328 0.2537 0.098 Uiso 0.321(6) 1 calc PR C 2
H14E H 0.3029 0.7028 0.1441 0.098 Uiso 0.321(6) 1 calc PR C 2
H14F H 0.2464 0.6168 0.2052 0.098 Uiso 0.321(6) 1 calc PR C 2
C13' C 0.0164(8) 0.6774(8) 0.1205(18) 0.0649(7) Uani 0.321(6) 1 d PDU C 2
H13D H -0.0206 0.6657 0.1730 0.097 Uiso 0.321(6) 1 calc PR C 2
H13E H 0.0430 0.6048 0.1011 0.097 Uiso 0.321(6) 1 calc PR C 2
H13F H -0.0495 0.7120 0.0641 0.097 Uiso 0.321(6) 1 calc PR C 2
O5' O 0.0103(12) 0.9083(8) 0.1309(12) 0.0652(9) Uani 0.321(6) 1 d PDU C 2
N3 N 0.1304(5) 0.7516(4) 0.1554(5) 0.0651(5) Uani 0.679(6) 1 d PDU C 1
C12 C 0.1178(5) 0.6404(4) 0.1503(8) 0.0650(6) Uani 0.679(6) 1 d PDU C 1
H12A H 0.1950 0.5944 0.1684 0.078 Uiso 0.679(6) 1 d PR C 1
C14 C 0.2582(6) 0.8062(6) 0.1786(9) 0.0659(7) Uani 0.679(6) 1 d PDU C 1
H14A H 0.3269 0.7487 0.1934 0.099 Uiso 0.679(6) 1 calc PR C 1
H14B H 0.2728 0.8554 0.2355 0.099 Uiso 0.679(6) 1 calc PR C 1
H14C H 0.2605 0.8510 0.1224 0.099 Uiso 0.679(6) 1 calc PR C 1
C13 C 0.0163(6) 0.8260(5) 0.1296(9) 0.0651(7) Uani 0.679(6) 1 d PDU C 1
H13A H -0.0623 0.7832 0.0937 0.098 Uiso 0.679(6) 1 calc PR C 1
H13B H 0.0284 0.8876 0.0884 0.098 Uiso 0.679(6) 1 calc PR C 1
H13C H 0.0063 0.8572 0.1894 0.098 Uiso 0.679(6) 1 calc PR C 1
O5 O 0.0102(6) 0.5946(5) 0.1267(6) 0.0640(9) Uani 0.679(6) 1 d PDU C 1
O6' O 0.503(5) 0.496(5) 0.338(3) 0.1835(18) Uani 0.25 1 d PDU D -2
C16' C 0.591(7) 0.582(6) 0.525(4) 0.1833(14) Uani 0.25 1 d PDU D -2
H16D H 0.6147 0.6105 0.4696 0.275 Uiso 0.25 1 d PR D -2
H16E H 0.6702 0.5590 0.5776 0.275 Uiso 0.25 1 d PR D -2
H16F H 0.5464 0.6412 0.5488 0.275 Uiso 0.25 1 d PR D -2
C17' C 0.470(7) 0.421(6) 0.566(4) 0.1834(13) Uani 0.25 1 d PDU D -2
H17D H 0.4090 0.3612 0.5337 0.275 Uiso 0.25 1 d PR D -2
H17E H 0.4264 0.4733 0.5980 0.275 Uiso 0.25 1 d PR D -2
H17F H 0.5465 0.3883 0.6157 0.275 Uiso 0.25 1 d PR D -2
C15' C 0.471(4) 0.450(3) 0.403(3) 0.1834(14) Uani 0.25 1 d PDU D -2
H15' H 0.4165 0.3852 0.3858 0.220 Uiso 0.25 1 d PR D -2
N4' N 0.506(5) 0.485(4) 0.494(3) 0.1833(12) Uani 0.25 1 d PDU D -2

loop_
_atom_site_aniso_label
_atom_site_aniso_U_11
_atom_site_aniso_U_22
_atom_site_aniso_U_33
_atom_site_aniso_U_23
_atom_site_aniso_U_13
_atom_site_aniso_U_12
O1W 0.32(3) 0.32(3) 0.32(3) 0.000(2) 0.105(9) -0.001(2)
Cu1' 0.0129(11) 0.0159(12) 0.0243(13) 0.0005(8) 0.0038(9) -0.0010(7)
C2' 0.0208(10) 0.0218(10) 0.0232(12) -0.0005(10) 0.0072(10) 0.0004(8)
N2' 0.0211(9) 0.0227(10) 0.0239(11) -0.0002(9) 0.0073(9) 0.0000(8)
N1' 0.0205(10) 0.0220(10) 0.0227(12) -0.0003(10) 0.0077(10) 0.0005(8)
C3' 0.0210(10) 0.0224(10) 0.0235(12) -0.0002(10) 0.0070(9) 0.0000(8)
C1' 0.0204(10) 0.0225(10) 0.0234(12) -0.0003(10) 0.0074(9) 0.0004(8)
C4' 0.0279(17) 0.0284(19) 0.0294(19) 0.0001(12) 0.0089(12) -0.0002(12)
C5' 0.0282(17) 0.0284(18) 0.0289(18) 0.0002(12) 0.0091(12) -0.0002(12)
C6' 0.0283(16) 0.0284(17) 0.0289(17) 0.0003(10) 0.0091(11) -0.0004(11)
C7' 0.0281(17) 0.0286(18) 0.0291(18) 0.0005(11) 0.0090(12) -0.0003(12)
C8' 0.0279(16) 0.0283(17) 0.0289(17) 0.0004(10) 0.0090(11) -0.0002(11)
C9' 0.0279(17) 0.0282(18) 0.0289(18) 0.0001(12) 0.0091(12) -0.0002(12)
C10' 0.0283(17) 0.0285(17) 0.0291(17) 0.0005(11) 0.0091(12) -0.0004(11)
C11' 0.0278(17) 0.0282(17) 0.0288(17) 0.0005(11) 0.0089(11) -0.0003(11)
O1' 0.028(2) 0.0288(19) 0.030(2) 0.0008(13) 0.0092(14) -0.0001(13)
O2' 0.0286(18) 0.028(2) 0.029(2) 0.0009(15) 0.0091(14) 0.0000(13)
O3' 0.0278(19) 0.028(2) 0.029(2) 0.0011(15) 0.0087(13) -0.0004(13)
O4' 0.028(2) 0.0286(19) 0.029(2) 0.0007(13) 0.0083(14) -0.0009(13)
Cu1 0.0128(6) 0.0185(6) 0.0214(6) 0.0004(4) 0.0046(4) 0.0005(4)
N1 0.0203(9) 0.0221(10) 0.0224(12) -0.0001(10) 0.0078(9) -0.0008(8)
N2 0.0212(9) 0.0229(10) 0.0240(11) -0.0004(9) 0.0072(8) -0.0002(7)
C1 0.0208(9) 0.0227(10) 0.0244(12) -0.0001(10) 0.0065(9) -0.0005(8)
C2 0.0213(10) 0.0223(10) 0.0240(12) -0.0006(10) 0.0068(9) -0.0001(8)
C3 0.0218(10) 0.0229(10) 0.0245(12) -0.0004(10) 0.0068(9) -0.0003(8)
C4 0.0228(9) 0.0243(10) 0.0255(10) -0.0006(8) 0.0075(7) -0.0001(7)
C5 0.0245(11) 0.0255(13) 0.0263(13) -0.0017(11) 0.0082(10) -0.0003(11)
C6 0.0247(11) 0.0265(12) 0.0272(12) -0.0023(9) 0.0089(10) 0.0002(10)
C7 0.0248(12) 0.0267(14) 0.0276(13) -0.0020(10) 0.0079(10) 0.0003(11)
C8 0.0250(11) 0.0263(12) 0.0273(12) -0.0022(9) 0.0079(9) 0.0001(10)
C9 0.0248(12) 0.0257(13) 0.0270(13) -0.0019(10) 0.0080(10) 0.0003(11)
C10 0.0254(12) 0.0273(12) 0.0280(12) -0.0025(10) 0.0092(10) 0.0001(10)
C11 0.0251(12) 0.0267(12) 0.0277(12) -0.0025(10) 0.0084(10) 0.0005(10)
O1 0.0257(14) 0.0274(14) 0.0299(15) -0.0039(12) 0.0102(12) 0.0002(11)
O2 0.0254(13) 0.0295(15) 0.0293(15) -0.0044(13) 0.0102(12) -0.0002(11)
O3 0.0262(13) 0.0290(15) 0.0292(14) -0.0042(13) 0.0071(11) 0.0019(11)
O4 0.0261(14) 0.0275(14) 0.0285(15) -0.0040(11) 0.0069(12) 0.0017(11)
C17 0.1834(19) 0.183(2) 0.183(2) 0.0000(15) 0.0609(14) 0.0000(14)
O6 0.184(2) 0.184(3) 0.184(3) 0.0002(18) 0.0607(16) -0.0003(17)
N4 0.1834(13) 0.1833(13) 0.1833(13) 0.0000(8) 0.0609(8) 0.0000(8)
C15 0.1834(16) 0.1834(16) 0.1834(16) 0.0001(11) 0.0608(10) -0.0001(11)
C16 0.184(2) 0.184(2) 0.1834(17) 0.0000(14) 0.0609(13) 0.0000(15)
N3' 0.0648(6) 0.0650(6) 0.0654(6) -0.0002(4) 0.0215(4) -0.0002(4)
C12' 0.0650(8) 0.0650(7) 0.0653(8) -0.0001(6) 0.0215(6) -0.0001(5)
C14' 0.0650(8) 0.0653(9) 0.0655(10) -0.0001(7) 0.0215(7) 0.0000(6)
C13' 0.0648(9) 0.0648(9) 0.0650(10) 0.0000(7) 0.0215(7) 0.0000(7)
O5' 0.0652(10) 0.0651(11) 0.0653(12) 0.0000(8) 0.0216(8) 0.0001(7)
N3 0.0648(6) 0.0650(6) 0.0654(6) -0.0002(4) 0.0215(4) -0.0002(4)
C12 0.0647(8) 0.0650(7) 0.0653(8) -0.0002(6) 0.0215(6) -0.0001(5)
C14 0.0653(8) 0.0658(9) 0.0662(10) -0.0002(7) 0.0214(7) -0.0006(6)
C13 0.0652(8) 0.0650(9) 0.0652(10) 0.0000(7) 0.0217(7) 0.0000(6)
O5 0.0641(10) 0.0641(10) 0.0642(11) 0.0001(8) 0.0216(8) 0.0003(7)
O6' 0.184(2) 0.184(2) 0.183(2) 0.0000(16) 0.0610(16) -0.0001(17)
C16' 0.1833(17) 0.1833(16) 0.1833(17) 0.0000(12) 0.0609(12) 0.0000(11)
C17' 0.1834(16) 0.1834(16) 0.1834(16) 0.0001(11) 0.0608(11) -0.0001(11)
C15' 0.1834(17) 0.1834(17) 0.1833(15) 0.0000(11) 0.0608(11) 0.0000(12)
N4' 0.1834(13) 0.1833(13) 0.1833(13) 0.0000(8) 0.0609(8) 0.0000(8)

loop_
_atom_type_symbol
_atom_type_description
_atom_type_scat_dispersion_real
_atom_type_scat_dispersion_imag
_atom_type_scat_source
C C 0.0181 0.0091 'International Tables Vol C Tables 4.2.6.8 and 6.1.1.4'
H H 0.0000 0.0000 'International Tables Vol C Tables 4.2.6.8 and 6.1.1.4'
N N 0.0311 0.0180 'International Tables Vol C Tables 4.2.6.8 and 6.1.1.4'
O O 0.0492 0.0322 'International Tables Vol C Tables 4.2.6.8 and 6.1.1.4'
Cu Cu -1.9646 0.5888 'International Tables Vol C Tables 4.2.6.8 and 6.1.1.4'

loop_
_geom_angle_atom_site_label_1
_geom_angle_atom_site_label_2
_geom_angle_atom_site_label_3
_geom_angle
_geom_angle_site_symmetry_1
_geom_angle_site_symmetry_3
N4' Cu1' C17' 57(2) . .
N4' Cu1' C15' 44.1(16) . .
C17' Cu1' C15' 84(2) . .
N4' Cu1' C16' 50(3) . .
C17' Cu1' C16' 89(3) . .
C15' Cu1' C16' 79.5(17) . .
N4' Cu1' O4' 92(2) . 2_756
C17' Cu1' O4' 84(3) . 2_756
C15' Cu1' O4' 132.3(12) . 2_756
C16' Cu1' O4' 54.0(16) . 2_756
N4' Cu1' O1' 83(2) . 3_766
C17' Cu1' O1' 139(2) . 3_766
C15' Cu1' O1' 71.7(14) . 3_766
C16' Cu1' O1' 54.7(18) . 3_766
O4' Cu1' O1' 87.4(5) 2_756 3_766
N4' Cu1' O2' 85(2) . 1_455
C17' Cu1' O2' 28(2) . 1_455
C15' Cu1' O2' 100.8(15) . 1_455
C16' Cu1' O2' 114.5(19) . 1_455
O4' Cu1' O2' 90.5(5) 2_756 1_455
O1' Cu1' O2' 167.2(5) 3_766 1_455
N4' Cu1' O3' 75(2) . 4_465
C17' Cu1' O3' 89(2) . 4_465
C15' Cu1' O3' 35.4(12) . 4_465
C16' Cu1' O3' 114.7(16) . 4_465
O4' Cu1' O3' 166.9(5) 2_756 4_465
O1' Cu1' O3' 90.2(5) 3_766 4_465
O2' Cu1' O3' 89.0(5) 1_455 4_465
N4' Cu1' N1' 165.7(19) . .
C17' Cu1' N1' 132(2) . .
C15' Cu1' N1' 122.1(13) . .
C16' Cu1' N1' 132(2) . .
O4' Cu1' N1' 99.1(5) 2_756 .
O1' Cu1' N1' 88.9(5) 3_766 .
O2' Cu1' N1' 103.9(5) 1_455 .
O3' Cu1' N1' 93.7(5) 4_465 .
N4' Cu1' Cu1' 7.0(19) . 3_666
C17' Cu1' Cu1' 56(2) . 3_666
C15' Cu1' Cu1' 50.9(12) . 3_666
C16' Cu1' Cu1' 46(2) . 3_666
O4' Cu1' Cu1' 85.1(4) 2_756 3_666
O1' Cu1' Cu1' 83.3(4) 3_766 3_666
O2' Cu1' Cu1' 84.0(4) 1_455 3_666
O3' Cu1' Cu1' 81.8(4) 4_465 3_666
N1' Cu1' Cu1' 171.0(4) . 3_666
N4' Cu1' H17C 90.7 . .
C17' Cu1' H17C 113.0 . .
C15' Cu1' H17C 113.0 . .
C16' Cu1' H17C 40.3 . .
O4' Cu1' H17C 35.1 2_756 .
O1' Cu1' H17C 52.5 3_766 .
O2' Cu1' H17C 125.3 1_455 .
O3' Cu1' H17C 141.8 4_465 .
N1' Cu1' H17C 93.4 . .
Cu1' Cu1' H17C 85.5 3_666 .
N4' Cu1' H16B 62.1 . .
C17' Cu1' H16B 113.7 . .
C15' Cu1' H16B 30.9 . .
C16' Cu1' H16B 71.9 . .
O4' Cu1' H16B 122.9 2_756 .
O1' Cu1' H16B 42.5 3_766 .
O2' Cu1' H16B 131.5 1_455 .
O3' Cu1' H16B 50.3 4_465 .
N1' Cu1' H16B 104.0 . .
Cu1' Cu1' H16B 67.1 3_666 .
H17C Cu1' H16B 91.6 . .
N4' Cu1' H16E 79.2 . .
C17' Cu1' H16E 98.9 . .
C15' Cu1' H16E 109.0 . .
C16' Cu1' H16E 30.5 . .
O4' Cu1' H16E 28.9 2_756 .
O1' Cu1' H16E 60.4 3_766 .
O2' Cu1' H16E 114.6 1_455 .
O3' Cu1' H16E 142.9 4_465 .
N1' Cu1' H16E 106.7 . .
Cu1' Cu1' H16E 73.4 3_666 .
H17C Cu1' H16E 14.6 . .
H16B Cu1' H16E 94.1 . .
N4' Cu1' H17F 89.8 . .
C17' Cu1' H17F 34.2 . .
C15' Cu1' H17F 117.3 . .
C16' Cu1' H17F 103.4 . .
O4' Cu1' H17F 70.1 2_756 .
O1' Cu1' H17F 156.1 3_766 .
O2' Cu1' H17F 20.8 1_455 .
O3' Cu1' H17F 109.8 4_465 .
N1' Cu1' H17F 102.4 . .
Cu1' Cu1' H17F 86.5 3_666 .
H17C Cu1' H17F 105.2 . .
H16B Cu1' H17F 147.6 . .
H16E Cu1' H17F 95.9 . .
C3' C2' N1' 109(2) . .
C3' C2' H2B 125.5 . .
N1' C2' H2B 125.5 . .
C1' N2' C3' 105.4(16) . .
C1' N2' C4' 129.4(18) . .
C3' N2' C4' 125.2(19) . .
C1' N1' C2' 108.0(16) . .
C1' N1' Cu1' 121.4(12) . .
C2' N1' Cu1' 130.2(12) . .
C2' C3' N2' 109(2) . .
C2' C3' H3B 125.7 . .
N2' C3' H3B 125.7 . .
N1' C1' N2' 108.2(16) . .
N1' C1' H1B 125.9 . .
N2' C1' H1B 125.9 . .
C5' C4' C9' 120.0 . .
C5' C4' N2' 115.3(10) . .
C9' C4' N2' 124.7(10) . .
C4' C5' C6' 120.0 . .
C4' C5' H5B 120.0 . .
C6' C5' H5B 120.0 . .
C7' C6' C5' 120.0 . .
C7' C6' C10' 120.9(10) . .
C5' C6' C10' 118.9(10) . .
C8' C7' C6' 120.0 . .
C8' C7' H7B 120.0 . .
C6' C7' H7B 120.0 . .
C7' C8' C9' 120.0 . .
C7' C8' C11' 119.7(10) . .
C9' C8' C11' 120.2(10) . .
C8' C9' C4' 120.0 . .
C8' C9' H9B 120.0 . .
C4' C9' H9B 120.0 . .
O1' C10' O2' 126.9(17) . .
O1' C10' C6' 116.8(15) . .
O2' C10' C6' 116.1(15) . .
O4' C11' O3' 126.2(16) . .
O4' C11' C8' 117.6(15) . .
O3' C11' C8' 116.1(15) . .
C10' O1' Cu1' 123.6(12) . 3_766
C10' O2' Cu1' 121.8(12) . 1_655
C11' O3' Cu1' 124.2(11) . 4_666
C11' O4' Cu1' 122.5(11) . 2_746
O1 Cu1 O4 87.5(2) 3_756 2_746
O1 Cu1 O2 166.3(2) 3_756 1_455
O4 Cu1 O2 90.0(2) 2_746 1_455
O1 Cu1 O3 89.8(2) 3_756 4_465
O4 Cu1 O3 166.5(2) 2_746 4_465
O2 Cu1 O3 89.5(2) 1_455 4_465
O1 Cu1 N1 95.5(2) 3_756 .
O4 Cu1 N1 92.9(2) 2_746 .
O2 Cu1 N1 98.1(2) 1_455 .
O3 Cu1 N1 100.6(2) 4_465 .
O1 Cu1 Cu1 84.27(16) 3_756 3_656
O4 Cu1 Cu1 83.95(16) 2_746 3_656
O2 Cu1 Cu1 82.02(16) 1_455 3_656
O3 Cu1 Cu1 82.58(16) 4_465 3_656
N1 Cu1 Cu1 176.83(19) . 3_656
C1 N1 C2 106.5(8) . .
C1 N1 Cu1 124.1(7) . .
C2 N1 Cu1 129.4(5) . .
C1 N2 C3 106.2(8) . .
C1 N2 C4 128.0(9) . .
C3 N2 C4 125.8(8) . .
N1 C1 N2 111.2(9) . .
N1 C1 H1A 124.4 . .
N2 C1 H1A 124.4 . .
C3 C2 N1 108.1(7) . .
C3 C2 H2A 126.0 . .
N1 C2 H2A 126.0 . .
C2 C3 N2 107.9(8) . .
C2 C3 H3A 126.1 . .
N2 C3 H3A 126.1 . .
C5 C4 C9 120.0 . .
C5 C4 N2 121.2(5) . .
C9 C4 N2 118.8(5) . .
C6 C5 C4 120.0 . .
C6 C5 H5A 120.0 . .
C4 C5 H5A 120.0 . .
C5 C6 C7 120.0 . .
C5 C6 C10 120.2(4) . .
C7 C6 C10 119.7(4) . .
C8 C7 C6 120.0 . .
C8 C7 H7A 120.0 . .
C6 C7 H7A 120.0 . .
C7 C8 C9 120.0 . .
C7 C8 C11 120.1(4) . .
C9 C8 C11 119.9(4) . .
C8 C9 C4 120.0 . .
C8 C9 H9A 120.0 . .
C4 C9 H9A 120.0 . .
O1 C10 O2 127.3(7) . .
O1 C10 C6 116.6(6) . .
O2 C10 C6 116.0(6) . .
O4 C11 O3 127.1(7) . .
O4 C11 C8 116.7(6) . .
O3 C11 C8 116.2(6) . .
C10 O1 Cu1 122.2(5) . 3_756
C10 O2 Cu1 124.0(5) . 1_655
C11 O3 Cu1 123.4(5) . 4_666
C11 O4 Cu1 122.9(5) . 2_756
N4 C17 H17A 107.5 . .
N4 C17 H17B 110.7 . .
H17A C17 H17B 109.5 . .
N4 C17 H17C 110.2 . .
H17A C17 H17C 109.5 . .
H17B C17 H17C 109.5 . .
N4 C17 H16D 81.4 . .
H17A C17 H16D 162.1 . .
H17B C17 H16D 52.7 . .
H17C C17 H16D 80.7 . .
N4 C17 H16E 139.3 . .
H17A C17 H16E 96.2 . .
H17B C17 H16E 91.0 . .
H17C C17 H16E 29.2 . .
H16D C17 H16E 85.8 . .
N4 C17 H16F 85.4 . .
H17A C17 H16F 92.3 . .
H17B C17 H16F 37.8 . .
H17C C17 H16F 146.7 . .
H16D C17 H16F 72.6 . .
H16E C17 H16F 127.0 . .
C15 O6 H17D 55.4 . .
C15 N4 C17 120.8(9) . .
C15 N4 C16 120.2(9) . .
C17 N4 C16 118.9(6) . .
O6 C15 N4 124.6(11) . .
O6 C15 H15 115.7 . .
N4 C15 H15 119.7 . .
O6 C15 H17D 64.3 . .
N4 C15 H17D 116.4 . .
H15 C15 H17D 87.4 . .
O6 C15 H17E 124.2 . .
N4 C15 H17E 110.9 . .
H15 C15 H17E 11.2 . .
H17D C15 H17E 97.8 . .
N4 C16 H16A 111.5 . .
N4 C16 H16B 109.2 . .
H16A C16 H16B 109.5 . .
N4 C16 H16C 107.7 . .
H16A C16 H16C 109.5 . .
H16B C16 H16C 109.5 . .
C12' N3' C13' 121.78(19) . .
C12' N3' C14' 121.72(19) . .
C13' N3' C14' 116.42(17) . .
O5' C12' N3' 121.6(2) . .
O5' C12' H12B 116.4 . .
N3' C12' H12B 121.9 . .
N3' C14' H14D 109.5 . .
N3' C14' H14E 109.5 . .
H14D C14' H14E 109.5 . .
N3' C14' H14F 109.5 . .
H14D C14' H14F 109.5 . .
H14E C14' H14F 109.5 . .
N3' C14' H12A 88.2 . .
H14D C14' H12A 135.2 . .
H14E C14' H12A 102.0 . .
H14F C14' H12A 27.6 . .
N3' C13' H13D 109.5 . .
N3' C13' H13E 109.5 . .
H13D C13' H13E 109.5 . .
N3' C13' H13F 109.5 . .
H13D C13' H13F 109.5 . .
H13E C13' H13F 109.5 . .
O5 C12 H12A 119.0 . .
H12B C14 H14A 160.6 . .
H12B C14 H14B 53.8 . .
H12B C14 H14C 72.2 . .
C15' O6' H16A 40.8 . .
C15' O6' H16B 59.4 . .
H16A O6' H16B 100.2 . .
C15' O6' H16C 83.0 . .
H16A O6' H16C 74.4 . .
H16B O6' H16C 98.2 . .
N4' C16' Cu1' 39(2) . .
N4' C16' H17A 89.0 . .
Cu1' C16' H17A 78.7 . .
N4' C16' H17B 155.4 . .
Cu1' C16' H17B 154.2 . .
H17A C16' H17B 80.8 . .
N4' C16' H17C 93.4 . .
Cu1' C16' H17C 54.2 . .
H17A C16' H17C 70.2 . .
H17B C16' H17C 103.9 . .
N4' C16' H16D 109.4 . .
Cu1' C16' H16D 108.9 . .
H17A C16' H16D 159.1 . .
H17B C16' H16D 85.7 . .
H17C C16' H16D 97.9 . .
N4' C16' H16E 108.7 . .
Cu1' C16' H16E 72.3 . .
H17A C16' H16E 53.1 . .
H17B C16' H16E 82.9 . .
H17C C16' H16E 24.7 . .
H16D C16' H16E 109.5 . .
N4' C16' H16F 110.3 . .
Cu1' C16' H16F 138.0 . .
H17A C16' H16F 71.5 . .
H17B C16' H16F 45.1 . .
H17C C16' H16F 134.1 . .
H16D C16' H16F 109.5 . .
H16E C16' H16F 109.5 . .
N4' C17' Cu1' 44(2) . .
N4' C17' H15 116.9 . .
Cu1' C17' H15 147.9 . .
N4' C17' H17D 109.4 . .
Cu1' C17' H17D 110.2 . .
H15 C17' H17D 100.5 . .
N4' C17' H17E 107.5 . .
Cu1' C17' H17E 137.5 . .
H15 C17' H17E 10.7 . .
H17D C17' H17E 109.5 . .
N4' C17' H17F 111.5 . .
Cu1' C17' H17F 70.5 . .
H15 C17' H17F 108.4 . .
H17D C17' H17F 109.5 . .
H17E C17' H17F 109.5 . .
O6' C15' N4' 124.1(11) . .
O6' C15' Cu1' 120(2) . .
N4' C15' Cu1' 39(2) . .
O6' C15' H16A 74.5 . .
N4' C15' H16A 125.2 . .
Cu1' C15' H16A 162.4 . .
O6' C15' H16B 35.3 . .
N4' C15' H16B 100.9 . .
Cu1' C15' H16B 84.7 . .
H16A C15' H16B 109.8 . .
O6' C15' H15' 118.0 . .
N4' C15' H15' 117.8 . .
Cu1' C15' H15' 108.3 . .
H16A C15' H15' 69.6 . .
H16B C15' H15' 133.0 . .
Cu1' N4' C15' 97(3) . .
Cu1' N4' C16' 90(4) . .
C15' N4' C16' 120.6(10) . .
Cu1' N4' C17' 79(3) . .
C15' N4' C17' 120.2(10) . .
C16' N4' C17' 119.0(6) . .

loop_
_geom_bond_atom_site_label_1
_geom_bond_atom_site_label_2
_geom_bond_distance
_geom_bond_site_symmetry_2
Cu1' N4' 1.19(5) .
Cu1' C17' 1.69(6) .
Cu1' C15' 1.87(5) .
Cu1' C16' 1.88(7) .
Cu1' O4' 1.961(12) 2_756
Cu1' O1' 1.974(12) 3_766
Cu1' O2' 1.981(12) 1_455
Cu1' O3' 1.992(12) 4_465
Cu1' N1' 2.169(16) .
Cu1' Cu1' 2.706(4) 3_666
Cu1' H17C 1.5303 .
Cu1' H16B 2.0649 .
Cu1' H16E 1.8383 .
Cu1' H17F 1.6445 .
C2' C3' 1.29(3) .
C2' N1' 1.36(3) .
C2' H2B 0.9500 .
N2' C1' 1.37(3) .
N2' C3' 1.38(3) .
N2' C4' 1.430(14) .
N1' C1' 1.32(2) .
C3' H3B 0.9500 .
C1' H1B 0.9500 .
C4' C5' 1.3900 .
C4' C9' 1.3900 .
C5' C6' 1.3900 .
C5' H5B 0.9500 .
C6' C7' 1.3900 .
C6' C10' 1.47(2) .
C7' C8' 1.3900 .
C7' H7B 0.9500 .
C8' C9' 1.3900 .
C8' C11' 1.497(19) .
C9' H9B 0.9500 .
C10' O1' 1.25(2) .
C10' O2' 1.28(2) .
C11' O4' 1.25(2) .
C11' O3' 1.28(2) .
O1' Cu1' 1.974(12) 3_766
O2' Cu1' 1.981(12) 1_655
O3' Cu1' 1.992(12) 4_666
O4' Cu1' 1.961(12) 2_746
Cu1 O1 1.961(5) 3_756
Cu1 O4 1.963(5) 2_746
Cu1 O2 1.965(5) 1_455
Cu1 O3 1.975(5) 4_465
Cu1 N1 2.134(7) .
Cu1 Cu1 2.6993(19) 3_656
N1 C1 1.322(13) .
N1 C2 1.370(12) .
N2 C1 1.336(14) .
N2 C3 1.369(12) .
N2 C4 1.424(7) .
C1 H1A 0.9500 .
C2 C3 1.347(11) .
C2 H2A 0.9500 .
C3 H3A 0.9500 .
C4 C5 1.3900 .
C4 C9 1.3900 .
C5 C6 1.3900 .
C5 H5A 0.9500 .
C6 C7 1.3900 .
C6 C10 1.515(8) .
C7 C8 1.3900 .
C7 H7A 0.9500 .
C8 C9 1.3900 .
C8 C11 1.504(8) .
C9 H9A 0.9500 .
C10 O1 1.230(9) .
C10 O2 1.259(9) .
C11 O4 1.239(9) .
C11 O3 1.261(9) .
O1 Cu1 1.961(5) 3_756
O2 Cu1 1.965(5) 1_655
O3 Cu1 1.975(5) 4_666
O4 Cu1 1.963(5) 2_756
C17 N4 1.451(5) .
C17 H17A 0.9800 .
C17 H17B 0.9800 .
C17 H17C 0.9800 .
C17 H16E 0.6338 .
C17 H16F 1.1365 .
O6 C15 1.230(5) .
O6 H17D 1.2772 .
N4 C15 1.311(5) .
N4 C16 1.451(5) .
C15 H15 0.9500 .
C15 H17D 1.1664 .
C15 H17E 0.9489 .
C16 H16A 0.9800 .
C16 H16B 0.9800 .
C16 H16C 0.9800 .
N3' C12' 1.3266(18) .
N3' C13' 1.4655(18) .
N3' C14' 1.4659(18) .
C12' O5' 1.230(2) .
C12' H12B 0.9599 .
C14' H14D 0.9800 .
C14' H14E 0.9800 .
C14' H14F 0.9800 .
C13' H13D 0.9800 .
C13' H13E 0.9800 .
C13' H13F 0.9800 .
C12 O5 1.230(2) .
C12 H12A 0.9600 .
C14 H14A 0.9800 .
C14 H14B 0.9800 .
C14 H14C 0.9800 .
C13 H13A 0.9800 .
C13 H13B 0.9800 .
C13 H13C 0.9800 .
O6' C15' 1.231(5) .
O6' H16A 1.3123 .
O6' H16B 0.7128 .
O6' H16C 1.3352 .
C16' N4' 1.451(5) .
C16' H17B 0.7818 .
C16' H17C 1.2207 .
C16' H16D 0.9800 .
C16' H16E 0.9800 .
C16' H16F 0.9800 .
C17' N4' 1.451(5) .
C17' H15 0.9321 .
C17' H17D 0.9800 .
C17' H17E 0.9800 .
C17' H17F 0.9800 .
C15' N4' 1.311(5) .
C15' H16A 0.8890 .
C15' H16B 1.0635 .
C15' H15' 0.9500 .

loop_
_geom_torsion_atom_site_label_1
_geom_torsion_atom_site_label_2
_geom_torsion_atom_site_label_3
_geom_torsion_atom_site_label_4
_geom_torsion
_geom_torsion_site_symmetry_1
_geom_torsion_site_symmetry_4
C3' C2' N1' C1' 6.6(14) . .
C3' C2' N1' Cu1' -166.3(9) . .
N4' Cu1' N1' C1' 102(9) . .
C17' Cu1' N1' C1' -130(3) . .
C15' Cu1' N1' C1' 115.6(19) . .
C16' Cu1' N1' C1' 10(2) . .
O4' Cu1' N1' C1' -39.2(12) 2_756 .
O1' Cu1' N1' C1' 48.0(12) 3_766 .
O2' Cu1' N1' C1' -132.0(11) 1_455 .
O3' Cu1' N1' C1' 138.1(12) 4_465 .
Cu1' Cu1' N1' C1' 78(3) 3_666 .
N4' Cu1' N1' C2' -86(9) . .
C17' Cu1' N1' C2' 42(4) . .
C15' Cu1' N1' C2' -72(2) . .
C16' Cu1' N1' C2' -178(2) . .
O4' Cu1' N1' C2' 132.9(12) 2_756 .
O1' Cu1' N1' C2' -139.8(13) 3_766 .
O2' Cu1' N1' C2' 40.2(13) 1_455 .
O3' Cu1' N1' C2' -49.8(13) 4_465 .
Cu1' Cu1' N1' C2' -109(3) 3_666 .
N1' C2' C3' N2' -1.2(11) . .
C1' N2' C3' C2' -4.4(12) . .
C4' N2' C3' C2' 177.8(12) . .
C2' N1' C1' N2' -9.4(16) . .
Cu1' N1' C1' N2' 164.3(11) . .
C3' N2' C1' N1' 8.5(15) . .
C4' N2' C1' N1' -173.9(14) . .
C1' N2' C4' C5' -45(2) . .
C3' N2' C4' C5' 132.6(13) . .
C1' N2' C4' C9' 136.9(15) . .
C3' N2' C4' C9' -46(2) . .
C9' C4' C5' C6' 0.0 . .
N2' C4' C5' C6' -178.5(14) . .
C4' C5' C6' C7' 0.0 . .
C4' C5' C6' C10' 175.0(13) . .
C5' C6' C7' C8' 0.0 . .
C10' C6' C7' C8' -174.9(13) . .
C6' C7' C8' C9' 0.0 . .
C6' C7' C8' C11' -176.4(13) . .
C7' C8' C9' C4' 0.0 . .
C11' C8' C9' C4' 176.4(13) . .
C5' C4' C9' C8' 0.0 . .
N2' C4' C9' C8' 178.4(15) . .
C7' C6' C10' O1' -151.4(12) . .
C5' C6' C10' O1' 34(2) . .
C7' C6' C10' O2' 24.9(19) . .
C5' C6' C10' O2' -150.1(12) . .
C7' C8' C11' O4' -152.3(13) . .
C9' C8' C11' O4' 31(2) . .
C7' C8' C11' O3' 24.3(19) . .
C9' C8' C11' O3' -152.2(12) . .
O2' C10' O1' Cu1' 7(3) . 3_766
C6' C10' O1' Cu1' -177.6(10) . 3_766
O1' C10' O2' Cu1' -8(3) . 1_655
C6' C10' O2' Cu1' 176.3(10) . 1_655
O4' C11' O3' Cu1' -6(3) . 4_666
C8' C11' O3' Cu1' 177.6(10) . 4_666
O3' C11' O4' Cu1' 5(3) . 2_746
C8' C11' O4' Cu1' -179.0(10) . 2_746
O1 Cu1 N1 C1 -40.9(6) 3_756 .
O4 Cu1 N1 C1 46.9(6) 2_746 .
O2 Cu1 N1 C1 137.3(6) 1_455 .
O3 Cu1 N1 C1 -131.7(6) 4_465 .
Cu1 Cu1 N1 C1 44(4) 3_656 .
O1 Cu1 N1 C2 143.0(5) 3_756 .
O4 Cu1 N1 C2 -129.2(6) 2_746 .
O2 Cu1 N1 C2 -38.8(6) 1_455 .
O3 Cu1 N1 C2 52.2(6) 4_465 .
Cu1 Cu1 N1 C2 -132(3) 3_656 .
C2 N1 C1 N2 -3.8(8) . .
Cu1 N1 C1 N2 179.4(5) . .
C3 N2 C1 N1 3.7(8) . .
C4 N2 C1 N1 -176.7(6) . .
C1 N1 C2 C3 2.3(7) . .
Cu1 N1 C2 C3 178.9(4) . .
N1 C2 C3 N2 0.0(6) . .
C1 N2 C3 C2 -2.2(7) . .
C4 N2 C3 C2 178.2(6) . .
C1 N2 C4 C5 40.7(9) . .
C3 N2 C4 C5 -139.8(6) . .
C1 N2 C4 C9 -136.7(7) . .
C3 N2 C4 C9 42.9(8) . .
C9 C4 C5 C6 0.0 . .
N2 C4 C5 C6 -177.3(6) . .
C4 C5 C6 C7 0.0 . .
C4 C5 C6 C10 -176.8(6) . .
C5 C6 C7 C8 0.0 . .
C10 C6 C7 C8 176.8(6) . .
C6 C7 C8 C9 0.0 . .
C6 C7 C8 C11 177.1(6) . .
C7 C8 C9 C4 0.0 . .
C11 C8 C9 C4 -177.1(6) . .
C5 C4 C9 C8 0.0 . .
N2 C4 C9 C8 177.4(6) . .
C5 C6 C10 O1 -30.1(9) . .
C7 C6 C10 O1 153.1(5) . .
C5 C6 C10 O2 150.5(5) . .
C7 C6 C10 O2 -26.4(8) . .
C7 C8 C11 O4 153.5(6) . .
C9 C8 C11 O4 -29.4(9) . .
C7 C8 C11 O3 -27.2(8) . .
C9 C8 C11 O3 149.9(6) . .
O2 C10 O1 Cu1 -3.0(11) . 3_756
C6 C10 O1 Cu1 177.7(4) . 3_756
O1 C10 O2 Cu1 4.6(12) . 1_655
C6 C10 O2 Cu1 -176.1(4) . 1_655
O4 C11 O3 Cu1 4.6(12) . 4_666
C8 C11 O3 Cu1 -174.6(4) . 4_666
O3 C11 O4 Cu1 -2.6(12) . 2_756
C8 C11 O4 Cu1 176.7(4) . 2_756
C17 N4 C15 O6 180(3) . .
C16 N4 C15 O6 2(3) . .
C13' N3' C12' O5' 0(2) . .
C14' N3' C12' O5' -176.4(16) . .
C17' Cu1' C16' N4' -47.2(18) . .
C15' Cu1' C16' N4' 37.4(13) . .
O4' Cu1' C16' N4' -131(2) 2_756 .
O1' Cu1' C16' N4' 112(2) 3_766 .
O2' Cu1' C16' N4' -60(2) 1_455 .
O3' Cu1' C16' N4' 41(2) 4_465 .
N1' Cu1' C16' N4' 161(2) . .
Cu1' Cu1' C16' N4' -7(3) 3_666 .
C15' Cu1' C17' N4' -37.5(11) . .
C16' Cu1' C17' N4' 42.1(16) . .
O4' Cu1' C17' N4' 96.1(14) 2_756 .
O1' Cu1' C17' N4' 16(3) 3_766 .
O2' Cu1' C17' N4' -163(4) 1_455 .
O3' Cu1' C17' N4' -72.6(13) 4_465 .
N1' Cu1' C17' N4' -167(3) . .
Cu1' Cu1' C17' N4' 8(2) 3_666 .
N4' Cu1' C15' O6' 109(3) . .
C17' Cu1' C15' O6' 157(2) . .
C16' Cu1' C15' O6' 67(3) . .
O4' Cu1' C15' O6' 79(3) 2_756 .
O1' Cu1' C15' O6' 11(2) 3_766 .
O2' Cu1' C15' O6' 180(3) 1_455 .
O3' Cu1' C15' O6' -107(4) 4_465 .
N1' Cu1' C15' O6' -66(3) . .
Cu1' Cu1' C15' O6' 107(3) 3_666 .
C17' Cu1' C15' N4' 47.5(18) . .
C16' Cu1' C15' N4' -42(2) . .
O4' Cu1' C15' N4' -30(3) 2_756 .
O1' Cu1' C15' N4' -98(2) 3_766 .
O2' Cu1' C15' N4' 71(2) 1_455 .
O3' Cu1' C15' N4' 144(3) 4_465 .
N1' Cu1' C15' N4' -175(3) . .
Cu1' Cu1' C15' N4' -2(3) 3_666 .
C17' Cu1' N4' C15' -119.5(11) . .
C16' Cu1' N4' C15' 120.9(12) . .
O4' Cu1' N4' C15' 158.4(19) 2_756 .
O1' Cu1' N4' C15' 71.3(18) 3_766 .
O2' Cu1' N4' C15' -111(2) 1_455 .
O3' Cu1' N4' C15' -20.9(18) 4_465 .
N1' Cu1' N4' C15' 17(10) . .
Cu1' Cu1' N4' C15' 166(18) 3_666 .
C17' Cu1' N4' C16' 119.6(10) . .
C15' Cu1' N4' C16' -120.9(12) . .
O4' Cu1' N4' C16' 37.5(17) 2_756 .
O1' Cu1' N4' C16' -49.6(16) 3_766 .
O2' Cu1' N4' C16' 127.9(18) 1_455 .
O3' Cu1' N4' C16' -141.8(17) 4_465 .
N1' Cu1' N4' C16' -104(9) . .
Cu1' Cu1' N4' C16' 45(17) 3_666 .
C15' Cu1' N4' C17' 119.5(11) . .
C16' Cu1' N4' C17' -119.6(10) . .
O4' Cu1' N4' C17' -82(2) 2_756 .
O1' Cu1' N4' C17' -169.2(19) 3_766 .
O2' Cu1' N4' C17' 8(2) 1_455 .
O3' Cu1' N4' C17' 99(2) 4_465 .
N1' Cu1' N4' C17' 136(10) . .
Cu1' Cu1' N4' C17' -74(17) 3_666 .
O6' C15' N4' Cu1' -96(4) . .
O6' C15' N4' C16' -2(3) . .
Cu1' C15' N4' C16' 94(4) . .
O6' C15' N4' C17' -177(3) . .
Cu1' C15' N4' C17' -81(4) . .
Cu1' C16' N4' C15' -98(4) . .
Cu1' C16' N4' C17' 77(4) . .
Cu1' C17' N4' C15' 91(4) . .
Cu1' C17' N4' C16' -84(4) . .
